data_9000189
loop_
_publ_author_name
'Bailey, S. W.'

_publ_section_title
;
 Refinement of an intermediate microcline structure
;
_journal_name_full 'American Mineralogist'
_journal_page_first 1540
_journal_page_last 1545
_journal_volume 54
_journal_year 1969
_chemical_formula_sum 'Al0.93 K O8 Si3.07'
_chemical_name_mineral Microcline
_space_group_IT_number 2
_symmetry_space_group_name_Hall '-P 1 (1/2*x+1/2*y,1/2*x-1/2*y,-z)'
_symmetry_space_group_name_H-M 'C -1'
_cell_angle_alpha 90.30
_cell_angle_beta 116.03
_cell_angle_gamma 89.125
_cell_formula_units_Z 4
_cell_length_a 8.5784
_cell_length_b 12.9600
_cell_length_c 7.2112
_cell_volume 720.306
_database_code_amcsd 0000194
_exptl_crystal_density_diffrn 2.567
_cod_original_formula_sum 'K (Al.93 Si3.07) O8'
_cod_database_code 9000189

loop_
_space_group_symop_operation_xyz
x,y,z
1/2+x,1/2+y,z
-x,-y,-z
1/2-x,1/2-y,-z

loop_
_atom_site_aniso_label
_atom_site_aniso_U_11
_atom_site_aniso_U_22
_atom_site_aniso_U_33
_atom_site_aniso_U_12
_atom_site_aniso_U_13
_atom_site_aniso_U_23
K 0.01518 0.02205 0.01738 -0.00042 0.00486 -0.00062
Al1o 0.00822 0.00637 0.00247 -0.00222 0.00349 -0.00088
Si1o 0.00822 0.00637 0.00247 -0.00222 0.00349 -0.00088
Si1m 0.00760 0.00672 0.00247 0.00166 0.00298 0.00145
Al1m 0.00760 0.00672 0.00247 0.00166 0.00298 0.00145
Si2o 0.00858 0.00307 0.00317 -0.00063 0.00268 0.00136
Al2o 0.00858 0.00307 0.00317 -0.00063 0.00268 0.00136
Si2m 0.00760 0.00436 0.00348 -0.00035 0.00268 0.00014
Al2m 0.00760 0.00436 0.00348 -0.00035 0.00268 0.00014
OA1 0.02074 0.01427 0.01168 -0.00006 0.00887 0.00082
OA2 0.01556 0.01085 0.00528 -0.00105 0.00016 -0.00172
OBo 0.01860 0.02123 0.01790 -0.00279 0.01373 0.00282
OBm 0.01769 0.01983 0.01864 -0.00108 0.01421 -0.00168
OCo 0.01091 0.01288 0.00827 -0.00352 0.00253 -0.00341
OCm 0.00995 0.01170 0.01278 0.00498 0.00286 0.00185
ODo 0.01872 0.01085 0.00721 0.00014 0.00295 0.00411
ODm 0.01918 0.00916 0.00725 -0.00050 0.00303 0.00052

loop_
_atom_site_label
_atom_site_fract_x
_atom_site_fract_y
_atom_site_fract_z
_atom_site_occupancy
_atom_site_type_symbol
_atom_site_attached_hydrogens
K 0.28370 -0.00320 0.13780 1.00000 K 0
Al1o 0.00950 0.18560 0.22140 0.60000 Al 0
Si1o 0.00950 0.18560 0.22140 0.40000 Si 0
Si1m 0.00950 0.81730 0.22800 0.77000 Si 0
Al1m 0.00950 0.81730 0.22800 0.23000 Al 0
Si2o 0.70980 0.11890 0.34210 0.94000 Si 0
Al2o 0.70980 0.11890 0.34210 0.06000 Al 0
Si2m 0.70760 0.88330 0.34660 0.96000 Si 0
Al2m 0.70760 0.88330 0.34660 0.04000 Al 0
OA1 -0.00050 0.14470 -0.00720 1.00000 O 0
OA2 0.63690 0.00200 0.28570 1.00000 O 0
OBo 0.82380 0.14680 0.22390 1.00000 O 0
OBm 0.82790 0.85450 0.23310 1.00000 O 0
OCo 0.03500 0.31530 0.25490 1.00000 O 0
OCm 0.03660 0.69140 0.26350 1.00000 O 0
ODo 0.18420 0.12450 0.40650 1.00000 O 0
ODm 0.17770 0.87410 0.40950 1.00000 O 0

loop_
_cod_changelog_entry_id
_cod_changelog_entry_author
_cod_changelog_entry_date
_cod_changelog_entry_text
1
;cod-tools version 3.8.0
Id: cif_guess_AMCSD_atom_types 9581 2023-05-17 12:35:41Z saulius
;
2023-05-23T09:14:17+03:00
;Derived atom types and hydrogen counts
from atom names that follow the AMCSD naming convention
(Wat == water, O-H == hydroxyl).
;

loop_
_cod_related_entry_id
_cod_related_entry_database
_cod_related_entry_code
1 AMCSD 0000194
